data_7123028
loop_
_publ_author_name
'Bar\'at, Viktor'
'Budanovi\'c, Maja'
'Halilovic, Dzeneta'
'Huh, June'
'Webster, Richard D.'
'Mahadevegowda, Surendra H.'
'Stuparu, Mihaiela C.'

_publ_section_title
;
 A general approach to non-fullerene electron acceptors based on the
 corannulene motif
;
_journal_name_full 'Chemical Communications'
_journal_paper_doi 10.1039/C9CC00327D
_journal_year 2019
_chemical_formula_sum 'C57 H42.5 Cl6 O10.25 S5'
_chemical_formula_weight 1264.41
_space_group_crystal_system triclinic
_space_group_IT_number 2
_space_group_name_Hall '-P 1'
_space_group_name_H-M_alt 'P -1'
_symmetry_space_group_name_Hall '-P 1'
_symmetry_space_group_name_H-M 'P -1'
_atom_sites_solution_hydrogens mixed
_atom_sites_solution_primary dual
_audit_update_record
;
2019-01-13 deposited with the CCDC.
2019-02-04 downloaded from the CCDC.
;
_cell_angle_alpha 98.1609(8)
_cell_angle_beta 105.7823(9)
_cell_angle_gamma 103.3141(8)
_cell_formula_units_Z 2
_cell_length_a 13.8270(4)
_cell_length_b 14.0069(3)
_cell_length_c 15.7081(4)
_cell_measurement_reflns_used 9911
_cell_measurement_temperature 105.(2)
_cell_measurement_theta_max 31.1843
_cell_measurement_theta_min 2.2748
_cell_volume 2780.05(12)
_computing_cell_refinement 'SAINT V8.38A (Bruker AXS Inc., 2017)'
_computing_data_collection 'APEX3 (Bruker AXS Inc., 2018)'
_computing_data_reduction 'SAINT V8.38A (Bruker AXS Inc., 2017)'
_computing_molecular_graphics 'XP (Bruker AXS Inc., 2018)'
_computing_publication_material 'APEX3 (Bruker AXS Inc., 2018)'
_computing_structure_refinement 'SHELXL-2017/1 (Sheldrick, 2017)'
_computing_structure_solution 'SHELXT 2014/5 (Sheldrick, 2014)'
_diffrn_ambient_temperature 105.(2)
_diffrn_detector_area_resol_mean 7.4074
_diffrn_measured_fraction_theta_full 0.994
_diffrn_measured_fraction_theta_max 0.994
_diffrn_measurement_device_type 'Photon II CPADs detector'
_diffrn_measurement_method 'phi and omega scans'
_diffrn_radiation_monochromator 'Multilayer Mirror'
_diffrn_radiation_type MoK\a
_diffrn_radiation_wavelength 0.71073
_diffrn_reflns_av_R_equivalents 0.0543
_diffrn_reflns_av_unetI/netI 0.0658
_diffrn_reflns_limit_h_max 20
_diffrn_reflns_limit_h_min -20
_diffrn_reflns_limit_k_max 14
_diffrn_reflns_limit_k_min -20
_diffrn_reflns_limit_l_max 23
_diffrn_reflns_limit_l_min -23
_diffrn_reflns_number 58680
_diffrn_reflns_theta_full 31.51
_diffrn_reflns_theta_max 31.51
_diffrn_reflns_theta_min 2.22
_diffrn_source 'Incoatec microfocus source'
_diffrn_source_type 'Bruker D8 Quest'
_exptl_absorpt_coefficient_mu 0.557
_exptl_absorpt_correction_T_max 0.97
_exptl_absorpt_correction_T_min 0.81
_exptl_absorpt_correction_type multi-scan
_exptl_absorpt_process_details
;
SADABS-2016/2 - Bruker AXS area detector scaling and absorption correction
;
_exptl_crystal_colour 'light yellow'
_exptl_crystal_density_diffrn 1.510
_exptl_crystal_density_method 'not measured'
_exptl_crystal_description plate
_exptl_crystal_F_000 1297
_exptl_crystal_size_max 0.220
_exptl_crystal_size_mid 0.200
_exptl_crystal_size_min 0.060
_refine_diff_density_max 1.401
_refine_diff_density_min -0.838
_refine_ls_extinction_method none
_refine_ls_goodness_of_fit_ref 1.031
_refine_ls_hydrogen_treatment constr
_refine_ls_matrix_type full
_refine_ls_number_parameters 812
_refine_ls_number_reflns 18402
_refine_ls_number_restraints 488
_refine_ls_restrained_S_all 1.040
_refine_ls_R_factor_all 0.0943
_refine_ls_R_factor_gt 0.0581
_refine_ls_shift/su_max 0.001
_refine_ls_shift/su_mean 0.000
_refine_ls_structure_factor_coef Fsqd
_refine_ls_weighting_details 'w=1/[\s^2^(Fo^2^)+(0.0605P)^2^+3.6579P] where P=(Fo^2^+2Fc^2^)/3'
_refine_ls_weighting_scheme calc
_refine_ls_wR_factor_gt 0.1344
_refine_ls_wR_factor_ref 0.1578
_reflns_number_gt 12729
_reflns_number_total 18402
_reflns_threshold_expression 'I > 2\s(I)'
_cod_data_source_file c9cc00327d2.cif
_cod_data_source_block ms36m
_cod_depositor_comments
;
The following automatic conversions were performed:

'_exptl_absorpt_correction_type' value 'Multi-Scan' changed to
'multi-scan' according to
/home/data/users/saulius/crontab/automatic-downloads/rss-feeds/RSC/lib/dictionaries/cif_core.dic
dictionary named 'cif_core.dic' version 2.4.2 from 2011-04-26.

Automatic conversion script
Id: cif_fix_values 4973 2017-02-22 13:04:09Z antanas 
;
_cod_original_formula_sum 'C57 H42.50 Cl6 O10.25 S5'
_cod_database_code 7123028

loop_
_space_group_symop_operation_xyz
'x, y, z'
'-x, -y, -z'

loop_
_atom_site_type_symbol
_atom_site_label
_atom_site_fract_x
_atom_site_fract_y
_atom_site_fract_z
_atom_site_U_iso_or_equiv
_atom_site_adp_type
_atom_site_calc_flag
_atom_site_refinement_flags_adp
_atom_site_refinement_flags_occupancy
_atom_site_refinement_flags_posn
_atom_site_occupancy
_atom_site_disorder_assembly
_atom_site_disorder_group
C C1 0.56271(18) 0.52503(17) 0.64545(15) 0.0187(4) Uani d . . . 1.0 . .
C C2 0.58922(17) 0.61173(17) 0.71459(15) 0.0189(4) Uani d . . . 1.0 . .
C C3 0.50285(18) 0.65110(17) 0.70163(16) 0.0189(4) Uani d . . . 1.0 . .
C C4 0.42285(18) 0.58951(17) 0.62530(15) 0.0188(4) Uani d . . . 1.0 . .
C C5 0.45837(18) 0.51100(17) 0.59099(14) 0.0187(4) Uani d . . . 1.0 . .
C C6 0.39492(18) 0.41986(18) 0.53652(15) 0.0194(4) Uani d . . . 1.0 . .
C C7 0.44722(19) 0.34293(17) 0.52979(15) 0.0199(4) Uani d . . . 1.0 . .
H H7 0.411267 0.280752 0.487587 0.024 Uiso calc U . R 1.0 . .
C C8 0.55111(19) 0.35836(18) 0.58489(16) 0.0208(4) Uani d . . . 1.0 . .
C C9 0.61146(18) 0.45006(17) 0.65146(15) 0.0198(4) Uani d . . . 1.0 . .
C C10 0.70520(18) 0.47481(18) 0.72924(16) 0.0211(4) Uani d . . . 1.0 . .
H H10 0.750709 0.432948 0.733307 0.025 Uiso calc U . R 1.0 . .
C C11 0.72928(18) 0.55975(18) 0.79834(16) 0.0202(4) Uani d . . . 1.0 . .
C C12 0.66585(18) 0.62895(17) 0.79671(15) 0.0189(4) Uani d . . . 1.0 . .
C C13 0.65705(18) 0.70091(17) 0.86728(16) 0.0208(4) Uani d . . . 1.0 . .
H H13 0.710334 0.721604 0.924518 0.025 Uiso calc U . R 1.0 . .
C C14 0.57181(19) 0.74094(16) 0.85337(16) 0.0202(4) Uani d . . . 1.0 . .
C C15 0.48564(18) 0.71234(17) 0.76934(16) 0.0192(4) Uani d . . . 1.0 . .
C C16 0.38041(19) 0.72080(17) 0.74689(16) 0.0206(4) Uani d . . . 1.0 . .
H H16 0.364204 0.768847 0.785718 0.025 Uiso calc U . R 1.0 . .
C C17 0.30171(18) 0.66039(18) 0.66973(16) 0.0203(4) Uani d . . . 1.0 . .
C C18 0.31835(18) 0.58374(17) 0.60753(15) 0.0197(4) Uani d . . . 1.0 . .
C C19 0.24926(18) 0.49758(18) 0.54064(15) 0.0201(4) Uani d . . . 1.0 . .
H H19 0.176852 0.493069 0.518499 0.024 Uiso calc U . R 1.0 . .
C C20 0.28561(19) 0.41913(18) 0.50663(15) 0.0208(4) Uani d . . . 1.0 . .
C C21 0.53797(19) 0.17492(17) 0.63336(16) 0.0220(5) Uani d . . . 1.0 . .
C C22 0.4624(2) 0.08518(18) 0.58569(17) 0.0258(5) Uani d . . . 1.0 . .
H H22 0.446857 0.064269 0.522042 0.031 Uiso calc U . R 1.0 . .
C C23 0.4102(2) 0.02676(19) 0.63252(19) 0.0307(6) Uani d . . . 1.0 . .
H H23 0.360426 -0.035845 0.600681 0.037 Uiso calc U . R 1.0 . .
C C24 0.4289(2) 0.0577(2) 0.72507(19) 0.0281(5) Uani d . . . 1.0 . .
C C25 0.5051(2) 0.1474(2) 0.77096(18) 0.0311(6) Uani d . . . 1.0 . .
H H25 0.519523 0.169115 0.834378 0.037 Uiso calc U . R 1.0 . .
C C26 0.5602(2) 0.2057(2) 0.72647(17) 0.0297(6) Uani d . . . 1.0 . .
H H26 0.612902 0.266329 0.759094 0.036 Uiso calc U . R 1.0 . .
C C27 0.3705(3) -0.0041(2) 0.7758(2) 0.0420(7) Uani d . . . 1.0 . .
H H27A 0.3099 -0.055895 0.732494 0.063 Uiso calc U . R 1.0 . .
H H27B 0.346405 0.039506 0.814974 0.063 Uiso calc U . R 1.0 . .
H H27C 0.416971 -0.036196 0.812983 0.063 Uiso calc U . R 1.0 . .
C C28 0.92145(17) 0.69643(17) 0.89961(15) 0.0186(4) Uani d . . . 1.0 . .
C C29 0.94205(19) 0.77642(18) 0.97152(16) 0.0218(4) Uani d . . . 1.0 . .
H H29 0.910312 0.768625 1.017629 0.026 Uiso calc U . R 1.0 . .
C C30 1.0099(2) 0.86797(19) 0.97473(17) 0.0249(5) Uani d . . . 1.0 . .
H H30 1.026304 0.922709 1.024435 0.03 Uiso calc U . R 1.0 . .
C C31 1.0543(2) 0.88041(19) 0.90564(18) 0.0257(5) Uani d . . . 1.0 . .
C C32 1.0314(2) 0.7996(2) 0.83405(17) 0.0256(5) Uani d . . . 1.0 . .
H H32 1.061216 0.807876 0.786796 0.031 Uiso calc U . R 1.0 . .
C C33 0.96581(19) 0.70705(19) 0.83060(16) 0.0227(5) Uani d . . . 1.0 . .
H H33 0.951295 0.651698 0.781924 0.027 Uiso calc U . R 1.0 . .
C C34 1.1258(2) 0.9808(2) 0.9081(2) 0.0367(6) Uani d . . . 1.0 . .
H H34A 1.179218 0.97017 0.880684 0.055 Uiso calc U . R 1.0 . .
H H34B 1.159819 1.017965 0.971187 0.055 Uiso calc U . R 1.0 . .
H H34C 1.084659 1.019511 0.874172 0.055 Uiso calc U . R 1.0 . .
C C35 0.45706(17) 0.78847(17) 0.96900(14) 0.0176(4) Uani d . . . 1.0 . .
C C36 0.39687(19) 0.85402(17) 0.97561(15) 0.0202(4) Uani d . . . 1.0 . .
H H36 0.41661 0.919123 0.963711 0.024 Uiso calc U . R 1.0 . .
C C37 0.30703(19) 0.82298(19) 0.99997(16) 0.0227(5) Uani d . . . 1.0 . .
H H37 0.265301 0.867454 1.004721 0.027 Uiso calc U . R 1.0 . .
C C38 0.27737(19) 0.72770(19) 1.01748(16) 0.0216(4) Uani d . . . 1.0 . .
C C39 0.33925(19) 0.66299(18) 1.00999(16) 0.0222(5) Uani d . . . 1.0 . .
H H39 0.319471 0.597758 1.021629 0.027 Uiso calc U . R 1.0 . .
C C40 0.42937(19) 0.69251(17) 0.98577(15) 0.0206(4) Uani d . . . 1.0 . .
H H40 0.471188 0.648168 0.980766 0.025 Uiso calc U . R 1.0 . .
C C41 0.1805(2) 0.6956(2) 1.0439(2) 0.0317(6) Uani d . . . 1.0 . .
H H41A 0.152094 0.752855 1.053051 0.048 Uiso calc U . R 1.0 . .
H H41B 0.197817 0.671601 1.100266 0.048 Uiso calc U . R 1.0 . .
H H41C 0.128096 0.641345 0.995668 0.048 Uiso calc U . R 1.0 . .
C C42 0.11339(17) 0.57158(17) 0.69462(15) 0.0169(4) Uani d . . . 1.0 . .
C C43 0.03188(18) 0.49239(19) 0.63676(15) 0.0217(4) Uani d . . . 1.0 . .
H H43 0.006767 0.492016 0.574055 0.026 Uiso calc U . R 1.0 . .
C C44 -0.0131(2) 0.4135(2) 0.67055(17) 0.0260(5) Uani d . . . 1.0 . .
H H44 -0.070075 0.359725 0.63095 0.031 Uiso calc U . R 1.0 . .
C C45 0.0245(2) 0.41237(19) 0.76211(17) 0.0233(5) Uani d . . . 1.0 . .
C C46 0.1061(2) 0.4936(2) 0.81947(16) 0.0254(5) Uani d . . . 1.0 . .
H H46 0.131536 0.49415 0.882177 0.03 Uiso calc U . R 1.0 . .
C C47 0.1505(2) 0.57315(19) 0.78691(16) 0.0238(5) Uani d . . . 1.0 . .
H H47 0.205618 0.628346 0.826764 0.029 Uiso calc U . R 1.0 . .
C C48 -0.0210(2) 0.3248(2) 0.7979(2) 0.0343(6) Uani d . . . 1.0 . .
H H48A 0.015759 0.273522 0.79146 0.051 Uiso calc U . R 1.0 . .
H H48B -0.095548 0.29628 0.763551 0.051 Uiso calc U . R 1.0 . .
H H48C -0.012848 0.347499 0.862058 0.051 Uiso calc U . R 1.0 . .
C C49 0.1516(6) 0.2287(5) 0.4907(5) 0.0231(13) Uani d U P DG 0.58(2) A 1
C C50 0.0686(6) 0.2378(5) 0.5220(5) 0.0219(11) Uani d U P G 0.58(2) A 1
H H50 0.034564 0.287722 0.507295 0.026 Uiso calc U P R 0.58(2) A 1
C C51 0.0353(7) 0.1737(6) 0.5747(5) 0.0327(14) Uani d U P G 0.58(2) A 1
H H51 -0.02144 0.179888 0.596127 0.039 Uiso calc U P R 0.58(2) A 1
C C52 0.0851(6) 0.1006(6) 0.5962(5) 0.0387(17) Uani d U P G 0.58(2) A 1
C C53 0.1681(5) 0.0915(6) 0.5649(8) 0.0425(17) Uani d U P G 0.58(2) A 1
H H53 0.20209 0.04156 0.579573 0.051 Uiso calc U P R 0.58(2) A 1
C C54 0.2014(5) 0.1556(6) 0.5121(7) 0.0371(15) Uani d U P G 0.58(2) A 1
H H54 0.258096 0.149393 0.49074 0.045 Uiso calc U P R 0.58(2) A 1
C C55 0.0527(12) 0.0298(11) 0.6558(10) 0.057(3) Uani d U P . 0.58(2) A 1
H H55A -0.006334 0.044322 0.672905 0.086 Uiso calc U P R 0.58(2) A 1
H H55B 0.031828 -0.040042 0.622064 0.086 Uiso calc U P R 0.58(2) A 1
H H55C 0.111945 0.039783 0.710587 0.086 Uiso calc U P R 0.58(2) A 1
C C49A 0.1533(9) 0.2243(7) 0.4847(6) 0.0275(19) Uani d U P DG 0.42(2) A 2
C C50A 0.0845(10) 0.2343(7) 0.5332(8) 0.0304(18) Uani d U P G 0.42(2) A 2
H H50A 0.055314 0.289456 0.532342 0.036 Uiso calc U P R 0.42(2) A 2
C C51A 0.0583(10) 0.1636(8) 0.5830(7) 0.0327(18) Uani d U P G 0.42(2) A 2
H H51A 0.011202 0.170452 0.616159 0.039 Uiso calc U P R 0.42(2) A 2
C C52A 0.1009(8) 0.0830(7) 0.5843(6) 0.039(2) Uani d U P G 0.42(2) A 2
C C53A 0.1698(7) 0.0730(7) 0.5358(9) 0.0411(19) Uani d U P G 0.42(2) A 2
H H53A 0.198965 0.017858 0.536715 0.049 Uiso calc U P R 0.42(2) A 2
C C54A 0.1960(7) 0.1437(7) 0.4860(8) 0.0294(16) Uani d U P G 0.42(2) A 2
H H54A 0.243079 0.136861 0.452898 0.035 Uiso calc U P R 0.42(2) A 2
C C55A 0.0795(15) 0.0118(15) 0.6441(14) 0.062(4) Uani d U P . 0.42(2) A 2
H H55D 0.029554 0.029388 0.673057 0.093 Uiso calc U P R 0.42(2) A 2
H H55E 0.049835 -0.057038 0.607601 0.093 Uiso calc U P R 0.42(2) A 2
H H55F 0.144985 0.016584 0.690863 0.093 Uiso calc U P R 0.42(2) A 2
C C57 0.2841(2) 0.0196(2) 0.2232(2) 0.0312(7) Uani d U P D 0.828(3) B 1
H H57 0.315984 0.002614 0.175109 0.037 Uiso calc U P R 0.828(3) B 1
Cl Cl5 0.22097(10) -0.09289(8) 0.24738(11) 0.0635(5) Uani d U P D 0.828(3) B 1
Cl Cl6 0.19136(8) 0.08333(8) 0.18233(7) 0.0420(3) Uani d U P D 0.828(3) B 1
C C57A 0.2449(17) 0.0457(10) 0.2832(8) 0.054(4) Uani d U P D 0.172(3) B 2
H H57A 0.212242 0.096581 0.305748 0.065 Uiso calc U P R 0.172(3) B 2
Cl Cl5A 0.2157(9) -0.0619(6) 0.3269(9) 0.125(4) Uani d U P D 0.172(3) B 2
Cl Cl6A 0.2095(10) 0.0215(11) 0.1648(6) 0.142(4) Uani d U P D 0.172(3) B 2
C C56 0.6253(6) 0.6407(11) 0.1764(4) 0.0333(14) Uani d U P D 0.655(16) C 1
H H56 0.608832 0.706141 0.172682 0.04 Uiso calc U P R 0.655(16) C 1
Cl Cl2 0.67825(16) 0.60842(13) 0.09182(12) 0.0270(7) Uani d U P D 0.655(16) C 1
Cl Cl3 0.7136(3) 0.6507(6) 0.28384(16) 0.0821(15) Uani d U P D 0.655(16) C 1
C C56A 0.6121(11) 0.645(3) 0.1699(7) 0.051(4) Uani d U P D 0.345(16) C 2
H H56A 0.582342 0.700082 0.149625 0.061 Uiso calc U P R 0.345(16) C 2
Cl Cl2A 0.6847(8) 0.6173(9) 0.1012(7) 0.109(4) Uani d U P D 0.345(16) C 2
Cl Cl3A 0.6982(9) 0.6942(11) 0.2808(4) 0.116(3) Uani d U P D 0.345(16) C 2
Cl Cl1 0.50903(7) 0.54542(7) 0.16247(7) 0.0508(2) Uani d . . . 1.0 . .
Cl Cl4 0.38346(6) 0.09481(6) 0.32018(5) 0.03728(16) Uani d . . D 1.0 . .
O O1 0.56770(16) 0.20373(14) 0.48148(12) 0.0285(4) Uani d . . . 1.0 . .
O O2 0.71242(15) 0.28607(14) 0.62390(13) 0.0306(4) Uani d . . . 1.0 . .
O O3 0.89104(14) 0.50285(13) 0.87589(12) 0.0260(4) Uani d . . . 1.0 . .
O O4 0.80508(15) 0.58389(14) 0.97327(12) 0.0262(4) Uani d . . . 1.0 . .
O O5 0.66027(15) 0.83113(16) 1.02321(13) 0.0337(4) Uani d . . . 1.0 . .
O O6 0.57663(15) 0.92389(13) 0.91684(14) 0.0293(4) Uani d . . . 1.0 . .
O O7 0.18323(14) 0.76571(13) 0.71001(12) 0.0264(4) Uani d . . . 1.0 . .
O O8 0.12091(13) 0.65314(13) 0.55664(11) 0.0223(3) Uani d . . . 1.0 . .
O O9 0.10204(15) 0.34881(14) 0.38607(12) 0.0273(4) Uani d . . . 1.0 . .
O O10 0.24303(15) 0.27211(17) 0.36863(13) 0.0372(5) Uani d . . . 1.0 . .
O O11 0.8128(8) 0.1659(7) 0.5199(7) 0.044(2) Uani d U P . 0.25 . .
H H11A 0.879273 0.175159 0.518421 0.066 Uiso d U P R 0.25 . .
H H11B 0.80513 0.219641 0.553592 0.066 Uiso d U P R 0.25 . .
S S1 0.60270(5) 0.25236(4) 0.57544(4) 0.02190(12) Uani d . . . 1.0 . .
S S2 0.84058(4) 0.57827(4) 0.89496(4) 0.01797(11) Uani d . . . 1.0 . .
S S3 0.57546(5) 0.83111(4) 0.94602(4) 0.02102(12) Uani d . . . 1.0 . .
S S4 0.17252(4) 0.67126(4) 0.65270(4) 0.01820(11) Uani d . . . 1.0 . .
S S5 0.19055(5) 0.31381(5) 0.42510(4) 0.02273(12) Uani d . . D 1.0 . .

loop_
_atom_site_aniso_label
_atom_site_aniso_U_11
_atom_site_aniso_U_22
_atom_site_aniso_U_33
_atom_site_aniso_U_12
_atom_site_aniso_U_13
_atom_site_aniso_U_23
C1 0.0200(10) 0.0213(10) 0.0205(10) 0.0076(9) 0.0120(9) 0.0084(8)
C2 0.0139(10) 0.0205(10) 0.0191(10) -0.0021(8) 0.0059(8) 0.0046(8)
C3 0.0172(10) 0.0191(10) 0.0223(10) 0.0041(8) 0.0089(8) 0.0068(8)
C4 0.0214(11) 0.0212(10) 0.0184(10) 0.0069(9) 0.0107(9) 0.0084(8)
C5 0.0193(10) 0.0224(10) 0.0131(9) 0.0012(9) 0.0070(8) 0.0034(8)
C6 0.0207(11) 0.0238(10) 0.0143(9) 0.0054(9) 0.0078(8) 0.0031(8)
C7 0.0270(12) 0.0182(9) 0.0165(9) 0.0054(9) 0.0119(9) 0.0022(8)
C8 0.0240(11) 0.0220(10) 0.0198(10) 0.0073(9) 0.0120(9) 0.0044(9)
C9 0.0197(11) 0.0217(10) 0.0188(10) 0.0044(9) 0.0093(8) 0.0031(8)
C10 0.0177(10) 0.0244(11) 0.0229(11) 0.0069(9) 0.0073(9) 0.0073(9)
C11 0.0154(10) 0.0255(11) 0.0202(10) 0.0046(9) 0.0068(8) 0.0065(9)
C12 0.0159(10) 0.0186(10) 0.0210(10) 0.0024(8) 0.0069(8) 0.0028(8)
C13 0.0172(10) 0.0202(10) 0.0211(10) -0.0016(9) 0.0070(8) 0.0017(8)
C14 0.0226(11) 0.0153(9) 0.0218(10) 0.0012(9) 0.0109(9) 0.0009(8)
C15 0.0192(10) 0.0162(9) 0.0218(10) 0.0028(8) 0.0080(9) 0.0035(8)
C16 0.0221(11) 0.0173(9) 0.0241(11) 0.0052(9) 0.0109(9) 0.0030(8)
C17 0.0180(10) 0.0218(10) 0.0214(10) 0.0042(9) 0.0073(8) 0.0054(9)
C18 0.0203(11) 0.0215(10) 0.0178(10) 0.0048(9) 0.0071(8) 0.0060(8)
C19 0.0166(10) 0.0265(11) 0.0181(10) 0.0046(9) 0.0069(8) 0.0070(9)
C20 0.0198(11) 0.0248(11) 0.0163(9) 0.0035(9) 0.0068(8) 0.0026(8)
C21 0.0241(11) 0.0186(10) 0.0207(10) 0.0074(9) 0.0030(9) 0.0021(8)
C22 0.0267(12) 0.0207(10) 0.0245(11) 0.0076(10) 0.0028(10) -0.0036(9)
C23 0.0287(13) 0.0189(11) 0.0370(14) 0.0016(10) 0.0056(11) 0.0003(10)
C24 0.0285(13) 0.0242(11) 0.0334(13) 0.0093(10) 0.0083(11) 0.0119(10)
C25 0.0387(15) 0.0294(13) 0.0206(11) 0.0065(12) 0.0046(11) 0.0051(10)
C26 0.0320(14) 0.0247(12) 0.0218(11) -0.0021(11) 0.0024(10) 0.0008(10)
C27 0.0466(18) 0.0326(14) 0.0485(18) 0.0044(14) 0.0191(15) 0.0169(14)
C28 0.0154(10) 0.0219(10) 0.0176(9) 0.0051(8) 0.0039(8) 0.0040(8)
C29 0.0225(11) 0.0246(11) 0.0192(10) 0.0067(9) 0.0087(9) 0.0036(9)
C30 0.0234(12) 0.0233(11) 0.0259(11) 0.0052(10) 0.0073(10) 0.0023(9)
C31 0.0190(11) 0.0266(12) 0.0314(12) 0.0050(10) 0.0079(10) 0.0081(10)
C32 0.0239(12) 0.0316(12) 0.0249(11) 0.0066(10) 0.0132(10) 0.0086(10)
C33 0.0225(11) 0.0272(11) 0.0190(10) 0.0070(10) 0.0087(9) 0.0024(9)
C34 0.0332(15) 0.0306(13) 0.0474(17) 0.0028(12) 0.0175(13) 0.0128(13)
C35 0.0164(10) 0.0188(9) 0.0157(9) 0.0049(8) 0.0039(8) 0.0003(8)
C36 0.0233(11) 0.0180(9) 0.0208(10) 0.0070(9) 0.0089(9) 0.0031(8)
C37 0.0218(11) 0.0249(11) 0.0241(11) 0.0104(10) 0.0092(9) 0.0039(9)
C38 0.0185(11) 0.0264(11) 0.0186(10) 0.0052(9) 0.0054(8) 0.0034(9)
C39 0.0225(11) 0.0208(10) 0.0213(10) 0.0045(9) 0.0054(9) 0.0037(9)
C40 0.0218(11) 0.0192(10) 0.0196(10) 0.0081(9) 0.0039(9) 0.0023(8)
C41 0.0258(13) 0.0366(14) 0.0382(14) 0.0089(11) 0.0167(11) 0.0127(12)
C42 0.0137(9) 0.0217(10) 0.0168(9) 0.0058(8) 0.0065(8) 0.0045(8)
C43 0.0169(10) 0.0289(11) 0.0159(9) 0.0030(9) 0.0034(8) 0.0038(9)
C44 0.0211(11) 0.0273(12) 0.0245(11) 0.0001(10) 0.0064(9) 0.0027(10)
C45 0.0241(12) 0.0259(11) 0.0254(11) 0.0093(10) 0.0134(10) 0.0082(9)
C46 0.0275(12) 0.0330(13) 0.0161(10) 0.0091(11) 0.0066(9) 0.0065(9)
C47 0.0223(11) 0.0289(12) 0.0162(10) 0.0041(10) 0.0036(9) 0.0029(9)
C48 0.0409(16) 0.0306(13) 0.0390(15) 0.0085(12) 0.0229(13) 0.0143(12)
C49 0.022(2) 0.017(2) 0.025(2) 0.004(2) 0.001(2) 0.001(2)
C50 0.018(2) 0.028(2) 0.019(2) 0.0074(17) 0.0036(19) 0.0073(17)
C51 0.026(3) 0.038(3) 0.032(2) 0.007(2) 0.003(2) 0.013(2)
C52 0.036(3) 0.032(3) 0.041(3) 0.002(2) 0.005(2) 0.011(2)
C53 0.041(3) 0.026(3) 0.053(4) 0.011(2) 0.001(3) 0.011(3)
C54 0.027(2) 0.029(3) 0.045(3) 0.005(2) 0.003(3) -0.002(3)
C55 0.058(6) 0.052(5) 0.060(5) 0.007(4) 0.012(4) 0.035(4)
C49A 0.021(3) 0.024(3) 0.031(3) 0.002(3) 0.004(3) 0.002(3)
C50A 0.030(4) 0.031(3) 0.027(3) 0.010(3) 0.003(3) 0.007(3)
C51A 0.031(4) 0.035(3) 0.030(3) 0.008(3) 0.003(3) 0.017(2)
C52A 0.032(3) 0.027(3) 0.046(3) 0.001(3) -0.004(3) 0.016(3)
C53A 0.039(3) 0.022(3) 0.048(4) 0.005(3) -0.003(3) 0.001(3)
C54A 0.020(3) 0.021(3) 0.041(4) 0.007(2) 0.003(3) -0.002(3)
C55A 0.047(7) 0.051(7) 0.065(7) -0.014(6) -0.001(5) 0.024(5)
C57 0.0313(17) 0.0250(14) 0.0322(16) 0.0049(13) 0.0070(13) 0.0011(12)
Cl5 0.0552(7) 0.0271(5) 0.1030(11) 0.0029(5) 0.0200(7) 0.0225(6)
Cl6 0.0350(5) 0.0345(5) 0.0423(5) 0.0069(4) -0.0078(4) 0.0082(4)
C57A 0.047(6) 0.046(6) 0.064(6) 0.009(6) 0.020(6) -0.003(6)
Cl5A 0.125(7) 0.048(4) 0.206(9) -0.009(4) 0.096(7) 0.016(5)
Cl6A 0.117(7) 0.162(9) 0.087(5) 0.029(7) -0.026(5) -0.030(6)
C56 0.036(3) 0.037(3) 0.027(2) 0.005(3) 0.016(2) 0.005(2)
Cl2 0.0336(9) 0.0346(10) 0.0263(9) 0.0186(6) 0.0199(6) 0.0138(5)
Cl3 0.0631(14) 0.133(3) 0.0210(7) -0.0052(16) 0.0016(8) 0.0038(12)
C56A 0.042(5) 0.066(6) 0.035(5) 0.007(5) 0.006(4) 0.003(5)
Cl2A 0.086(5) 0.150(7) 0.103(5) 0.024(4) 0.048(4) 0.042(4)
Cl3A 0.116(5) 0.116(6) 0.047(2) -0.008(4) -0.036(3) -0.004(3)
Cl1 0.0391(4) 0.0526(5) 0.0644(5) 0.0039(4) 0.0229(4) 0.0265(4)
Cl4 0.0320(3) 0.0391(4) 0.0339(3) 0.0081(3) 0.0019(3) 0.0066(3)
O1 0.0355(10) 0.0311(9) 0.0214(8) 0.0149(8) 0.0118(8) -0.0004(7)
O2 0.0232(9) 0.0303(9) 0.0358(10) 0.0063(8) 0.0099(8) 0.0002(8)
O3 0.0232(9) 0.0238(8) 0.0309(9) 0.0096(7) 0.0065(7) 0.0039(7)
O4 0.0305(10) 0.0292(9) 0.0205(8) 0.0057(8) 0.0113(7) 0.0082(7)
O5 0.0201(9) 0.0444(12) 0.0282(9) 0.0073(8) 0.0029(7) -0.0065(8)
O6 0.0329(10) 0.0143(7) 0.0417(11) 0.0020(7) 0.0205(9) 0.0000(7)
O7 0.0252(9) 0.0232(8) 0.0291(9) 0.0067(7) 0.0076(7) 0.0028(7)
O8 0.0217(8) 0.0291(9) 0.0193(7) 0.0103(7) 0.0068(6) 0.0096(7)
O9 0.0278(9) 0.0300(9) 0.0204(8) 0.0078(8) 0.0035(7) 0.0020(7)
O10 0.0242(9) 0.0513(13) 0.0281(10) 0.0071(9) 0.0087(8) -0.0115(9)
O11 0.047(5) 0.039(5) 0.059(6) 0.024(4) 0.026(4) 0.013(4)
S1 0.0258(3) 0.0194(2) 0.0206(3) 0.0076(2) 0.0091(2) -0.0004(2)
S2 0.0161(2) 0.0210(2) 0.0167(2) 0.0057(2) 0.00453(19) 0.0047(2)
S3 0.0184(3) 0.0181(2) 0.0231(3) 0.0023(2) 0.0077(2) -0.0038(2)
S4 0.0146(2) 0.0223(2) 0.0191(2) 0.0063(2) 0.00564(19) 0.0063(2)
S5 0.0189(3) 0.0261(3) 0.0168(2) 0.0008(2) 0.0039(2) -0.0029(2)

loop_
_atom_type_symbol
_atom_type_description
_atom_type_scat_dispersion_real
_atom_type_scat_dispersion_imag
_atom_type_scat_source
C C 0.0033 0.0016 'International Tables Vol C Tables 4.2.6.8 and 6.1.1.4'
H H 0.0000 0.0000 'International Tables Vol C Tables 4.2.6.8 and 6.1.1.4'
O O 0.0106 0.0060 'International Tables Vol C Tables 4.2.6.8 and 6.1.1.4'
S S 0.1246 0.1234 'International Tables Vol C Tables 4.2.6.8 and 6.1.1.4'
Cl Cl 0.1484 0.1585 'International Tables Vol C Tables 4.2.6.8 and 6.1.1.4'

loop_
_geom_angle_atom_site_label_1
_geom_angle_atom_site_label_2
_geom_angle_atom_site_label_3
_geom_angle
C9 C1 C2 124.2(2)
C9 C1 C5 124.3(2)
C2 C1 C5 107.1(2)
C12 C2 C3 123.9(2)
C12 C2 C1 123.2(2)
C3 C2 C1 108.3(2)
C15 C3 C4 123.5(2)
C15 C3 C2 123.9(2)
C4 C3 C2 108.1(2)
C18 C4 C3 124.6(2)
C18 C4 C5 123.0(2)
C3 C4 C5 108.3(2)
C6 C5 C4 125.1(2)
C6 C5 C1 123.2(2)
C4 C5 C1 108.2(2)
C5 C6 C7 114.5(2)
C5 C6 C20 111.8(2)
C7 C6 C20 133.2(2)
C8 C7 C6 121.0(2)
C8 C7 H7 119.5
C6 C7 H7 119.5
C7 C8 C9 123.3(2)
C7 C8 S1 115.99(17)
C9 C8 S1 120.45(18)
C1 C9 C8 112.5(2)
C1 C9 C10 113.8(2)
C8 C9 C10 133.2(2)
C11 C10 C9 120.7(2)
C11 C10 H10 119.7
C9 C10 H10 119.7
C10 C11 C12 123.4(2)
C10 C11 S2 117.19(18)
C12 C11 S2 119.34(17)
C2 C12 C13 114.0(2)
C2 C12 C11 113.0(2)
C13 C12 C11 132.2(2)
C14 C13 C12 121.4(2)
C14 C13 H13 119.3
C12 C13 H13 119.3
C13 C14 C15 123.4(2)
C13 C14 S3 115.42(18)
C15 C14 S3 121.22(18)
C3 C15 C16 113.5(2)
C3 C15 C14 112.7(2)
C16 C15 C14 132.8(2)
C17 C16 C15 121.7(2)
C17 C16 H16 119.2
C15 C16 H16 119.2
C16 C17 C18 123.2(2)
C16 C17 S4 117.83(18)
C18 C17 S4 118.79(17)
C4 C18 C19 114.3(2)
C4 C18 C17 112.0(2)
C19 C18 C17 133.2(2)
C20 C19 C18 121.7(2)
C20 C19 H19 119.2
C18 C19 H19 119.2
C19 C20 C6 122.8(2)
C19 C20 S5 117.33(18)
C6 C20 S5 119.82(18)
C26 C21 C22 120.5(2)
C26 C21 S1 119.51(19)
C22 C21 S1 119.99(19)
C23 C22 C21 118.9(2)
C23 C22 H22 120.5
C21 C22 H22 120.5
C22 C23 C24 121.5(2)
C22 C23 H23 119.3
C24 C23 H23 119.3
C25 C24 C23 118.3(2)
C25 C24 C27 120.0(3)
C23 C24 C27 121.7(3)
C26 C25 C24 121.4(2)
C26 C25 H25 119.3
C24 C25 H25 119.3
C25 C26 C21 119.4(2)
C25 C26 H26 120.3
C21 C26 H26 120.3
C24 C27 H27A 109.5
C24 C27 H27B 109.5
H27A C27 H27B 109.5
C24 C27 H27C 109.5
H27A C27 H27C 109.5
H27B C27 H27C 109.5
C29 C28 C33 121.4(2)
C29 C28 S2 120.43(18)
C33 C28 S2 118.19(18)
C30 C29 C28 118.8(2)
C30 C29 H29 120.6
C28 C29 H29 120.6
C29 C30 C31 120.7(2)
C29 C30 H30 119.7
C31 C30 H30 119.7
C32 C31 C30 119.3(2)
C32 C31 C34 120.1(2)
C30 C31 C34 120.5(2)
C33 C32 C31 120.9(2)
C33 C32 H32 119.6
C31 C32 H32 119.6
C32 C33 C28 118.9(2)
C32 C33 H33 120.5
C28 C33 H33 120.5
C31 C34 H34A 109.5
C31 C34 H34B 109.5
H34A C34 H34B 109.5
C31 C34 H34C 109.5
H34A C34 H34C 109.5
H34B C34 H34C 109.5
C36 C35 C40 121.5(2)
C36 C35 S3 118.75(18)
C40 C35 S3 119.60(17)
C35 C36 C37 118.9(2)
C35 C36 H36 120.5
C37 C36 H36 120.5
C36 C37 C38 121.0(2)
C36 C37 H37 119.5
C38 C37 H37 119.5
C37 C38 C39 118.9(2)
C37 C38 C41 120.3(2)
C39 C38 C41 120.8(2)
C40 C39 C38 121.0(2)
C40 C39 H39 119.5
C38 C39 H39 119.5
C39 C40 C35 118.6(2)
C39 C40 H40 120.7
C35 C40 H40 120.7
C38 C41 H41A 109.5
C38 C41 H41B 109.5
H41A C41 H41B 109.5
C38 C41 H41C 109.5
H41A C41 H41C 109.5
H41B C41 H41C 109.5
C43 C42 C47 120.6(2)
C43 C42 S4 120.33(17)
C47 C42 S4 119.07(18)
C42 C43 C44 119.7(2)
C42 C43 H43 120.1
C44 C43 H43 120.1
C43 C44 C45 120.6(2)
C43 C44 H44 119.7
C45 C44 H44 119.7
C44 C45 C46 118.7(2)
C44 C45 C48 120.6(2)
C46 C45 C48 120.7(2)
C47 C46 C45 121.2(2)
C47 C46 H46 119.4
C45 C46 H46 119.4
C46 C47 C42 119.1(2)
C46 C47 H47 120.4
C42 C47 H47 120.4
C45 C48 H48A 109.5
C45 C48 H48B 109.5
H48A C48 H48B 109.5
C45 C48 H48C 109.5
H48A C48 H48C 109.5
H48B C48 H48C 109.5
C50 C49 C54 120.0
C50 C49 S5 117.4(4)
C54 C49 S5 122.6(4)
C51 C50 C49 120.0
C51 C50 H50 120.0
C49 C50 H50 120.0
C50 C51 C52 120.0
C50 C51 H51 120.0
C52 C51 H51 120.0
C53 C52 C51 120.0
C53 C52 C55 118.1(6)
C51 C52 C55 121.9(6)
C54 C53 C52 120.0
C54 C53 H53 120.0
C52 C53 H53 120.0
C53 C54 C49 120.0
C53 C54 H54 120.0
C49 C54 H54 120.0
C52 C55 H55A 109.5
C52 C55 H55B 109.5
H55A C55 H55B 109.5
C52 C55 H55C 109.5
H55A C55 H55C 109.5
H55B C55 H55C 109.5
C50A C49A C54A 120.0
C50A C49A S5 120.8(6)
C54A C49A S5 119.1(6)
C49A C50A C51A 120.0
C49A C50A H50A 120.0
C51A C50A H50A 120.0
C50A C51A C52A 120.0
C50A C51A H51A 120.0
C52A C51A H51A 120.0
C53A C52A C51A 120.0
C53A C52A C55A 120.1(8)
C51A C52A C55A 119.7(8)
C52A C53A C54A 120.0
C52A C53A H53A 120.0
C54A C53A H53A 120.0
C53A C54A C49A 120.0
C53A C54A H54A 120.0
C49A C54A H54A 120.0
C52A C55A H55D 109.5
C52A C55A H55E 109.5
H55D C55A H55E 109.5
C52A C55A H55F 109.5
H55D C55A H55F 109.5
H55E C55A H55F 109.5
Cl4 C57 Cl6 110.85(17)
Cl4 C57 Cl5 110.26(18)
Cl6 C57 Cl5 109.39(18)
Cl4 C57 H57 108.8
Cl6 C57 H57 108.8
Cl5 C57 H57 108.8
Cl6A C57A Cl5A 114.0(9)
Cl6A C57A Cl4 104.3(10)
Cl5A C57A Cl4 107.2(10)
Cl6A C57A H57A 110.4
Cl5A C57A H57A 110.4
Cl4 C57A H57A 110.4
Cl2 C56 Cl3 110.5(4)
Cl2 C56 Cl1 109.5(5)
Cl3 C56 Cl1 107.9(6)
Cl2 C56 H56 109.7
Cl3 C56 H56 109.7
Cl1 C56 H56 109.7
Cl1 C56A Cl2A 113.1(17)
Cl1 C56A Cl3A 113.0(15)
Cl2A C56A Cl3A 107.9(7)
Cl1 C56A H56A 107.5
Cl2A C56A H56A 107.5
Cl3A C56A H56A 107.5
H11A O11 H11B 112.3
O2 S1 O1 119.47(12)
O2 S1 C21 109.44(12)
O1 S1 C21 108.82(12)
O2 S1 C8 108.01(12)
O1 S1 C8 107.51(11)
C21 S1 C8 102.20(11)
O3 S2 O4 119.30(11)
O3 S2 C28 109.20(11)
O4 S2 C28 108.87(11)
O3 S2 C11 107.16(11)
O4 S2 C11 107.19(11)
C28 S2 C11 104.04(11)
O6 S3 O5 117.99(13)
O6 S3 C35 108.14(11)
O5 S3 C35 108.25(11)
O6 S3 C14 107.62(11)
O5 S3 C14 107.96(12)
C35 S3 C14 106.30(11)
O8 S4 O7 119.49(11)
O8 S4 C42 108.84(11)
O7 S4 C42 109.62(11)
O8 S4 C17 108.17(11)
O7 S4 C17 106.16(11)
C42 S4 C17 103.33(11)
O10 S5 O9 120.34(12)
O10 S5 C49A 106.9(4)
O9 S5 C49A 108.8(4)
O10 S5 C49 110.3(3)
O9 S5 C49 107.3(3)
O10 S5 C20 107.19(12)
O9 S5 C20 106.22(11)
C49A S5 C20 106.8(4)
C49 S5 C20 104.3(3)

loop_
_geom_bond_atom_site_label_1
_geom_bond_atom_site_label_2
_geom_bond_distance
C1 C9 1.373(3)
C1 C2 1.412(3)
C1 C5 1.415(3)
C2 C12 1.377(3)
C2 C3 1.405(3)
C3 C15 1.377(3)
C3 C4 1.397(3)
C4 C18 1.376(3)
C4 C5 1.402(3)
C5 C6 1.377(3)
C6 C7 1.436(3)
C6 C20 1.453(3)
C7 C8 1.410(3)
C7 H7 0.95
C8 C9 1.446(3)
C8 S1 1.794(2)
C9 C10 1.451(3)
C10 C11 1.400(3)
C10 H10 0.95
C11 C12 1.448(3)
C11 S2 1.781(2)
C12 C13 1.440(3)
C13 C14 1.396(3)
C13 H13 0.95
C14 C15 1.448(3)
C14 S3 1.768(2)
C15 C16 1.438(3)
C16 C17 1.392(3)
C16 H16 0.95
C17 C18 1.448(3)
C17 S4 1.778(2)
C18 C19 1.427(3)
C19 C20 1.407(3)
C19 H19 0.95
C20 S5 1.788(2)
C21 C26 1.391(3)
C21 C22 1.391(3)
C21 S1 1.755(3)
C22 C23 1.386(4)
C22 H22 0.95
C23 C24 1.390(4)
C23 H23 0.95
C24 C25 1.388(4)
C24 C27 1.504(4)
C25 C26 1.379(4)
C25 H25 0.95
C26 H26 0.95
C27 H27A 0.98
C27 H27B 0.98
C27 H27C 0.98
C28 C29 1.390(3)
C28 C33 1.393(3)
C28 S2 1.750(2)
C29 C30 1.389(3)
C29 H29 0.95
C30 C31 1.397(4)
C30 H30 0.95
C31 C32 1.388(4)
C31 C34 1.510(4)
C32 C33 1.385(4)
C32 H32 0.95
C33 H33 0.95
C34 H34A 0.98
C34 H34B 0.98
C34 H34C 0.98
C35 C36 1.385(3)
C35 C40 1.393(3)
C35 S3 1.760(2)
C36 C37 1.391(3)
C36 H36 0.95
C37 C38 1.392(3)
C37 H37 0.95
C38 C39 1.396(3)
C38 C41 1.499(4)
C39 C40 1.391(3)
C39 H39 0.95
C40 H40 0.95
C41 H41A 0.98
C41 H41B 0.98
C41 H41C 0.98
C42 C43 1.381(3)
C42 C47 1.395(3)
C42 S4 1.755(2)
C43 C44 1.385(3)
C43 H43 0.95
C44 C45 1.394(3)
C44 H44 0.95
C45 C46 1.395(4)
C45 C48 1.499(4)
C46 C47 1.377(4)
C46 H46 0.95
C47 H47 0.95
C48 H48A 0.98
C48 H48B 0.98
C48 H48C 0.98
C49 C50 1.39
C49 C54 1.39
C49 S5 1.768(4)
C50 C51 1.39
C50 H50 0.95
C51 C52 1.39
C51 H51 0.95
C52 C53 1.39
C52 C55 1.532(13)
C53 C54 1.39
C53 H53 0.95
C54 H54 0.95
C55 H55A 0.98
C55 H55B 0.98
C55 H55C 0.98
C49A C50A 1.39
C49A C54A 1.39
C49A S5 1.735(5)
C50A C51A 1.39
C50A H50A 0.95
C51A C52A 1.39
C51A H51A 0.95
C52A C53A 1.39
C52A C55A 1.498(19)
C53A C54A 1.39
C53A H53A 0.95
C54A H54A 0.95
C55A H55D 0.98
C55A H55E 0.98
C55A H55F 0.98
C57 Cl4 1.749(3)
C57 Cl6 1.760(3)
C57 Cl5 1.762(3)
C57 H57 1.0
C57A Cl6A 1.751(8)
C57A Cl5A 1.752(8)
C57A Cl4 1.78(2)
C57A H57A 1.0
C56 Cl2 1.736(5)
C56 Cl3 1.759(6)
C56 Cl1 1.775(11)
C56 H56 1.0
C56A Cl1 1.72(3)
C56A Cl2A 1.726(8)
C56A Cl3A 1.754(9)
C56A H56A 1.0
O1 S1 1.4320(18)
O2 S1 1.430(2)
O3 S2 1.4339(18)
O4 S2 1.4418(18)
O5 S3 1.439(2)
O6 S3 1.4362(19)
O7 S4 1.4428(18)
O8 S4 1.4398(17)
O9 S5 1.4378(19)
O10 S5 1.433(2)
O11 H11A 0.9046
O11 H11B 0.9014
